data_2211176
loop_
_publ_author_name
'Khalid, Muhammad'
'Qadeer, Ghulam'
'Khan, Gul Shahzada'
'Rama, Nasim Hasan'
'Wong, Wai-Yeung'

_publ_section_title
;
 3-(2-Chloro-6-fluorophenyl)-1<i>H</i>-isochromen-1-one
;
_journal_issue 11
_journal_name_full 'Acta Crystallographica Section E'
_journal_page_first o5244
_journal_page_last o5245
_journal_paper_doi 10.1107/S1600536806043777
_journal_volume 62
_journal_year 2006
_chemical_formula_iupac 'C15 H8 Cl F O2'
_chemical_formula_moiety 'C15 H8 Cl F O2'
_chemical_formula_sum 'C15 H8 Cl F O2'
_chemical_formula_weight 274.66
_chemical_melting_point 514(2)
_chemical_name_common 3-(2-Chloro-6-fluorophenyl)isocoumarin
_chemical_name_systematic 3-(2-Chloro-6-fluorophenyl)-1H-isochromen-1-one
_space_group_IT_number 2
_symmetry_cell_setting triclinic
_symmetry_space_group_name_Hall '-P 1'
_symmetry_space_group_name_H-M 'P -1'
_atom_sites_solution_hydrogens geom
_atom_sites_solution_primary direct
_atom_sites_solution_secondary difmap
_cell_angle_alpha 78.608(13)
_cell_angle_beta 83.984(12)
_cell_angle_gamma 79.531(12)
_cell_formula_units_Z 2
_cell_length_a 7.228(5)
_cell_length_b 7.467(5)
_cell_length_c 11.707(8)
_cell_measurement_temperature 293(2)
_cell_volume 607.5(7)
_computing_cell_refinement 'SAINT (Bruker, 2000)'
_computing_data_collection 'SMART (Bruker, 2000)'
_computing_data_reduction SAINT
_computing_molecular_graphics 'SHELXTL (Sheldrick, 1997b)'
_computing_publication_material
;
SHELXTL, PARST (Nardelli, 1995) and PLATON (Spek, 2003)
;
_computing_structure_refinement 'SHELXL97 (Sheldrick, 1997a)'
_computing_structure_solution 'SHELXS97 (Sheldrick, 1997a)'
_diffrn_ambient_temperature 293(2)
_diffrn_measured_fraction_theta_full 0.964
_diffrn_measured_fraction_theta_max 0.964
_diffrn_measurement_device_type 'Bruker SMART CCD'
_diffrn_measurement_method '\w and \f scan'
_diffrn_radiation_monochromator graphite
_diffrn_radiation_source 'fine-focus sealed tube'
_diffrn_radiation_type MoK\a
_diffrn_radiation_wavelength 0.71073
_diffrn_reflns_av_R_equivalents 0.0156
_diffrn_reflns_av_sigmaI/netI 0.0310
_diffrn_reflns_limit_h_max 8
_diffrn_reflns_limit_h_min -8
_diffrn_reflns_limit_k_max 4
_diffrn_reflns_limit_k_min -8
_diffrn_reflns_limit_l_max 13
_diffrn_reflns_limit_l_min -13
_diffrn_reflns_number 2887
_diffrn_reflns_theta_full 24.99
_diffrn_reflns_theta_max 24.99
_diffrn_reflns_theta_min 1.78
_diffrn_standards_number 0
_exptl_absorpt_coefficient_mu 0.320
_exptl_absorpt_correction_T_max 0.940
_exptl_absorpt_correction_T_min 0.673
_exptl_absorpt_correction_type multi-scan
_exptl_absorpt_process_details '(SADABS; Bruker, 2000)'
_exptl_crystal_colour colourless
_exptl_crystal_density_diffrn 1.502
_exptl_crystal_density_method 'not measured'
_exptl_crystal_description block
_exptl_crystal_F_000 280
_exptl_crystal_size_max 0.32
_exptl_crystal_size_mid 0.26
_exptl_crystal_size_min 0.20
_refine_diff_density_max 0.620
_refine_diff_density_min -0.325
_refine_ls_extinction_method none
_refine_ls_goodness_of_fit_ref 1.063
_refine_ls_hydrogen_treatment constr
_refine_ls_matrix_type full
_refine_ls_number_parameters 172
_refine_ls_number_reflns 2068
_refine_ls_number_restraints 0
_refine_ls_restrained_S_all 1.063
_refine_ls_R_factor_all 0.0719
_refine_ls_R_factor_gt 0.0625
_refine_ls_shift/su_max 0.001
_refine_ls_shift/su_mean 0.000
_refine_ls_structure_factor_coef Fsqd
_refine_ls_weighting_details 'calc w=1/[\s^2^(Fo^2^)+(0.1019P)^2^+0.507P] where P=(Fo^2^+2Fc^2^)/3'
_refine_ls_weighting_scheme calc
_refine_ls_wR_factor_gt 0.1769
_refine_ls_wR_factor_ref 0.1874
_reflns_number_gt 1745
_reflns_number_total 2068
_reflns_threshold_expression I>2sigma(I)
_cod_data_source_file rz2083.cif
_cod_data_source_block I
_cod_depositor_comments
;
The following automatic conversions were performed:

'_chemical_melting_point' value '514(2) K' was changed to '514(2)' -
the value should be numeric and without a unit designator.

Automatic conversion script
Id: cif_fix_values 1646 2011-03-28 12:23:43Z adriana 

The following automatic conversions were performed:

'_chemical_melting_point' value '514(2) K' was changed to '514(2)' -
the value should be numeric and without a unit designator.

Automatic conversion script
Id: cif_fix_values 1715 2011-07-08 13:25:40Z adriana 
;
_cod_database_code 2211176
_cod_database_fobs_code 2211176

loop_
_symmetry_equiv_pos_as_xyz
'x, y, z'
'-x, -y, -z'

loop_
_atom_site_type_symbol
_atom_site_label
_atom_site_fract_x
_atom_site_fract_y
_atom_site_fract_z
_atom_site_U_iso_or_equiv
_atom_site_adp_type
_atom_site_calc_flag
_atom_site_refinement_flags
_atom_site_occupancy
C C1 0.4282(5) -0.1920(5) 0.4585(3) 0.0506(8) Uani d . 1
H H1A 0.5513 -0.1683 0.4500 0.061 Uiso calc R 1
C C2 0.3718(5) -0.3195(5) 0.5519(3) 0.0573(9) Uani d . 1
H H2A 0.4578 -0.3821 0.6059 0.069 Uiso calc R 1
C C3 0.1895(5) -0.3549(5) 0.5659(3) 0.0550(8) Uani d . 1
H H3A 0.1533 -0.4405 0.6296 0.066 Uiso calc R 1
C C4 0.0610(5) -0.2652(4) 0.4867(3) 0.0488(8) Uani d . 1
H H4A -0.0616 -0.2903 0.4962 0.059 Uiso calc R 1
C C5 0.1156(4) -0.1361(4) 0.3917(2) 0.0382(6) Uani d . 1
C C6 0.2989(4) -0.0980(4) 0.3763(2) 0.0389(7) Uani d . 1
C C7 0.3483(4) 0.0379(4) 0.2767(3) 0.0458(7) Uani d . 1
H H7A 0.4703 0.0648 0.2645 0.055 Uiso calc R 1
C C8 0.2199(4) 0.1240(4) 0.2030(3) 0.0421(7) Uani d . 1
C C9 -0.0229(4) -0.0412(4) 0.3071(3) 0.0436(7) Uani d . 1
C C10 0.2450(4) 0.2677(4) 0.0971(3) 0.0466(8) Uani d . 1
C C11 0.2704(6) 0.2195(5) -0.0144(3) 0.0607(9) Uani d . 1
C C12 0.2883(6) 0.3429(6) -0.1170(3) 0.0675(10) Uani d . 1
H H12A 0.3066 0.3046 -0.1889 0.081 Uiso calc R 1
C C13 0.2782(5) 0.5224(6) -0.1090(3) 0.0623(9) Uani d . 1
H H13A 0.2886 0.6085 -0.1776 0.075 Uiso calc R 1
C C14 0.2536(5) 0.5833(5) -0.0058(3) 0.0587(9) Uani d . 1
H H14A 0.2467 0.7082 -0.0037 0.070 Uiso calc R 1
C C15 0.2386(4) 0.4509(5) 0.0992(3) 0.0519(8) Uani d . 1
Cl Cl1 0.20751(16) 0.52405(14) 0.23095(9) 0.0721(4) Uani d . 1
F F1 0.2736(4) 0.0428(3) -0.02298(19) 0.0836(8) Uani d . 1
O O1 0.0372(3) 0.0878(3) 0.21635(19) 0.0479(6) Uani d . 1
O O2 -0.1826(3) -0.0640(4) 0.3093(2) 0.0641(7) Uani d . 1

loop_
_atom_site_aniso_label
_atom_site_aniso_U_11
_atom_site_aniso_U_22
_atom_site_aniso_U_33
_atom_site_aniso_U_12
_atom_site_aniso_U_13
_atom_site_aniso_U_23
C1 0.0441(17) 0.0538(19) 0.0514(18) -0.0102(14) -0.0080(13) 0.0011(15)
C2 0.066(2) 0.058(2) 0.0434(18) -0.0074(17) -0.0117(15) 0.0032(15)
C3 0.068(2) 0.0549(19) 0.0392(17) -0.0171(16) 0.0010(15) 0.0022(14)
C4 0.0536(18) 0.0504(18) 0.0448(17) -0.0191(15) 0.0046(14) -0.0089(14)
C5 0.0421(15) 0.0355(14) 0.0379(15) -0.0093(12) 0.0011(11) -0.0082(12)
C6 0.0442(16) 0.0333(14) 0.0383(15) -0.0085(12) -0.0029(12) -0.0029(12)
C7 0.0361(15) 0.0469(17) 0.0521(18) -0.0138(13) -0.0034(13) 0.0031(14)
C8 0.0400(15) 0.0401(15) 0.0451(17) -0.0109(12) -0.0036(12) -0.0010(13)
C9 0.0402(16) 0.0479(17) 0.0444(16) -0.0150(13) 0.0013(12) -0.0077(13)
C10 0.0384(16) 0.0429(17) 0.0546(19) -0.0102(13) -0.0068(13) 0.0051(14)
C11 0.069(2) 0.061(2) 0.049(2) -0.0114(17) -0.0095(16) 0.0007(16)
C12 0.085(3) 0.068(2) 0.047(2) -0.012(2) -0.0100(17) -0.0010(17)
C13 0.061(2) 0.063(2) 0.057(2) -0.0050(17) -0.0122(16) 0.0040(18)
C14 0.052(2) 0.0416(17) 0.078(3) -0.0085(14) -0.0088(17) 0.0009(17)
C15 0.0416(17) 0.0470(18) 0.063(2) -0.0092(13) -0.0020(14) -0.0007(15)
Cl1 0.0910(8) 0.0642(6) 0.0659(7) -0.0161(5) 0.0036(5) -0.0252(5)
F1 0.148(2) 0.0569(13) 0.0583(13) -0.0381(14) -0.0004(13) -0.0236(10)
O1 0.0388(11) 0.0516(13) 0.0496(12) -0.0123(9) -0.0077(9) 0.0068(10)
O2 0.0418(13) 0.0877(18) 0.0624(15) -0.0264(12) -0.0041(10) 0.0024(13)

loop_
_atom_type_symbol
_atom_type_description
_atom_type_scat_dispersion_real
_atom_type_scat_dispersion_imag
_atom_type_scat_source
C C 0.0033 0.0016 'International Tables Vol C Tables 4.2.6.8 and 6.1.1.4'
H H 0.0000 0.0000 'International Tables Vol C Tables 4.2.6.8 and 6.1.1.4'
O O 0.0106 0.0060 'International Tables Vol C Tables 4.2.6.8 and 6.1.1.4'
F F 0.0171 0.0103 'International Tables Vol C Tables 4.2.6.8 and 6.1.1.4'
Cl Cl 0.1484 0.1585 'International Tables Vol C Tables 4.2.6.8 and 6.1.1.4'

loop_
_geom_angle_atom_site_label_1
_geom_angle_atom_site_label_2
_geom_angle_atom_site_label_3
_geom_angle
C2 C1 C6 119.8(3)
C2 C1 H1A 120.1
C6 C1 H1A 120.1
C3 C2 C1 120.7(3)
C3 C2 H2A 119.7
C1 C2 H2A 119.7
C4 C3 C2 120.6(3)
C4 C3 H3A 119.7
C2 C3 H3A 119.7
C3 C4 C5 119.5(3)
C3 C4 H4A 120.3
C5 C4 H4A 120.3
C6 C5 C4 120.8(3)
C6 C5 C9 120.2(3)
C4 C5 C9 119.1(3)
C5 C6 C1 118.7(3)
C5 C6 C7 118.6(3)
C1 C6 C7 122.7(3)
C8 C7 C6 120.0(3)
C8 C7 H7A 120.0
C6 C7 H7A 120.0
C7 C8 O1 122.4(3)
C7 C8 C10 127.3(3)
O1 C8 C10 110.3(2)
O2 C9 O1 116.7(3)
O2 C9 C5 126.6(3)
O1 C9 C5 116.7(2)
C15 C10 C11 115.7(3)
C15 C10 C8 124.1(3)
C11 C10 C8 120.1(3)
F1 C11 C12 116.8(3)
F1 C11 C10 118.8(3)
C12 C11 C10 124.4(4)
C13 C12 C11 117.0(4)
C13 C12 H12A 121.5
C11 C12 H12A 121.5
C12 C13 C14 123.3(4)
C12 C13 H13A 118.4
C14 C13 H13A 118.4
C13 C14 C15 118.3(3)
C13 C14 H14A 120.9
C15 C14 H14A 120.9
C10 C15 C14 121.4(3)
C10 C15 Cl1 119.3(3)
C14 C15 Cl1 119.3(3)
C9 O1 C8 122.1(2)

loop_
_geom_bond_atom_site_label_1
_geom_bond_atom_site_label_2
_geom_bond_distance
C1 C2 1.380(5)
C1 C6 1.405(4)
C1 H1A 0.9300
C2 C3 1.377(5)
C2 H2A 0.9300
C3 C4 1.371(5)
C3 H3A 0.9300
C4 C5 1.394(4)
C4 H4A 0.9300
C5 C6 1.391(4)
C5 C9 1.469(4)
C6 C7 1.447(4)
C7 C8 1.323(4)
C7 H7A 0.9300
C8 O1 1.382(4)
C8 C10 1.490(4)
C9 O2 1.194(4)
C9 O1 1.377(4)
C10 C15 1.365(5)
C10 C11 1.406(5)
C11 F1 1.339(4)
C11 C12 1.372(5)
C12 C13 1.350(6)
C12 H12A 0.9300
C13 C14 1.356(6)
C13 H13A 0.9300
C14 C15 1.426(5)
C14 H14A 0.9300
C15 Cl1 1.715(4)

loop_
_geom_hbond_atom_site_label_D
_geom_hbond_atom_site_label_H
_geom_hbond_atom_site_label_A
_geom_hbond_site_symmetry_A
_geom_hbond_distance_DH
_geom_hbond_distance_HA
_geom_hbond_distance_DA
_geom_hbond_angle_DHA
C1 H1A O2 1_655 0.93 2.53 3.342(5) 146
C7 H7A O2 1_655 0.93 2.59 3.382(4) 144
C14 H14A F1 1_565 0.93 2.51 3.426(5) 170

loop_
_geom_torsion_atom_site_label_1
_geom_torsion_atom_site_label_2
_geom_torsion_atom_site_label_3
_geom_torsion_atom_site_label_4
_geom_torsion
C6 C1 C2 C3 -0.4(5)
C1 C2 C3 C4 0.5(6)
C2 C3 C4 C5 -0.5(5)
C3 C4 C5 C6 0.3(5)
C3 C4 C5 C9 179.8(3)
C4 C5 C6 C1 -0.2(4)
C9 C5 C6 C1 -179.6(3)
C4 C5 C6 C7 -179.7(3)
C9 C5 C6 C7 0.8(4)
C2 C1 C6 C5 0.2(5)
C2 C1 C6 C7 179.7(3)
C5 C6 C7 C8 0.5(5)
C1 C6 C7 C8 -179.0(3)
C6 C7 C8 O1 -0.8(5)
C6 C7 C8 C10 179.6(3)
C6 C5 C9 O2 178.5(3)
C4 C5 C9 O2 -1.0(5)
C6 C5 C9 O1 -1.8(4)
C4 C5 C9 O1 178.7(3)
C7 C8 C10 C15 -81.4(5)
O1 C8 C10 C15 98.9(3)
C7 C8 C10 C11 101.0(4)
O1 C8 C10 C11 -78.7(4)
C15 C10 C11 F1 -178.5(3)
C8 C10 C11 F1 -0.7(5)
C15 C10 C11 C12 0.0(5)
C8 C10 C11 C12 177.7(3)
F1 C11 C12 C13 177.6(4)
C10 C11 C12 C13 -0.9(6)
C11 C12 C13 C14 0.7(6)
C12 C13 C14 C15 0.3(6)
C11 C10 C15 C14 1.1(5)
C8 C10 C15 C14 -176.6(3)
C11 C10 C15 Cl1 179.9(2)
C8 C10 C15 Cl1 2.2(4)
C13 C14 C15 C10 -1.2(5)
C13 C14 C15 Cl1 180.0(3)
O2 C9 O1 C8 -178.7(3)
C5 C9 O1 C8 1.6(4)
C7 C8 O1 C9 -0.3(5)
C10 C8 O1 C9 179.4(3)

loop_
_cod_related_entry_id
_cod_related_entry_database
_cod_related_entry_code
1 ChemSpider 21126074
